data_4304452
loop_
_publ_author_name
'Joe B. Gilroy'
'Peter O. Otieno'
'Michael J. Ferguson'
'Robert McDonald'
'Robin G. Hicks'

_publ_section_title
;
Synthesis and Characterization of 3-Cyano- and 3-Nitroformazans,
Nitrogen-Rich Analogues of \b-Diketimine Ligands
;
_journal_name_full 'Inorganic Chemistry'
_journal_page_first 1279
_journal_page_last 1286
_journal_paper_doi 10.1021/ic7019445
_journal_volume 47
_journal_year 2008
_chemical_formula_moiety 'C16 H15 N5 O2'
_chemical_formula_sum 'C16 H15 N5 O2'
_chemical_formula_weight 309.33
_chemical_name_systematic
; 
 ? 
;
_space_group_IT_number 2
_symmetry_cell_setting triclinic
_symmetry_space_group_name_Hall '-P 1'
_symmetry_space_group_name_H-M 'P -1'
_atom_sites_solution_hydrogens geom
_atom_sites_solution_primary direct
_atom_sites_solution_secondary difmap
_audit_creation_method SHELXL-97
_cell_angle_alpha 62.139(9)
_cell_angle_beta 74.242(8)
_cell_angle_gamma 72.220(9)
_cell_formula_units_Z 2
_cell_length_a 7.1822(9)
_cell_length_b 10.8832(14)
_cell_length_c 11.6087(12)
_cell_measurement_reflns_used 36
_cell_measurement_temperature 193(2)
_cell_measurement_theta_max 12.51
_cell_measurement_theta_min 10.19
_cell_volume 754.90(17)
_computing_cell_refinement 'Bruker XSCANS'
_computing_data_collection 'Bruker XSCANS'
_computing_data_reduction 'Bruker SHELXTL'
_computing_molecular_graphics 'Bruker SHELXTL'
_computing_publication_material 'Bruker SHELXTL'
_computing_structure_refinement 'SHELXL-97 (Sheldrick, 1997)'
_computing_structure_solution 'SHELXS-97 (Sheldrick, 1990)'
_diffrn_ambient_temperature 193(2)
_diffrn_measured_fraction_theta_full 0.971
_diffrn_measured_fraction_theta_max 0.971
_diffrn_measurement_device_type 'Bruker P4/RA'
_diffrn_measurement_method '2\q/\w scans'
_diffrn_radiation_monochromator graphite
_diffrn_radiation_source 'fine-focus rotating anode'
_diffrn_radiation_type MoK\a
_diffrn_radiation_wavelength 0.71073
_diffrn_reflns_av_R_equivalents 0.0303
_diffrn_reflns_av_sigmaI/netI 0.0516
_diffrn_reflns_limit_h_max 0
_diffrn_reflns_limit_h_min -8
_diffrn_reflns_limit_k_max 11
_diffrn_reflns_limit_k_min -11
_diffrn_reflns_limit_l_max 13
_diffrn_reflns_limit_l_min -13
_diffrn_reflns_number 2771
_diffrn_reflns_theta_full 25.00
_diffrn_reflns_theta_max 25.00
_diffrn_reflns_theta_min 2.01
_diffrn_standards_decay_% 0
_diffrn_standards_interval_count 297
_diffrn_standards_number 3
_exptl_absorpt_coefficient_mu 0.094
_exptl_absorpt_correction_T_max 0.9906
_exptl_absorpt_correction_T_min 0.9525
_exptl_absorpt_correction_type integration
_exptl_absorpt_process_details 'Bruker SHELXTL'
_exptl_crystal_colour red
_exptl_crystal_density_diffrn 1.361
_exptl_crystal_density_meas 0
_exptl_crystal_density_method 'not measured'
_exptl_crystal_description prism
_exptl_crystal_F_000 324
_exptl_crystal_size_max 0.52
_exptl_crystal_size_mid 0.20
_exptl_crystal_size_min 0.10
_refine_diff_density_max 0.285
_refine_diff_density_min -0.346
_refine_diff_density_rms 0.060
_refine_ls_extinction_method none
_refine_ls_goodness_of_fit_ref 1.039
_refine_ls_hydrogen_treatment constr
_refine_ls_matrix_type full
_refine_ls_number_parameters 210
_refine_ls_number_reflns 2571
_refine_ls_number_restraints 0
_refine_ls_restrained_S_all 1.039
_refine_ls_R_factor_all 0.0996
_refine_ls_R_factor_gt 0.0644
_refine_ls_shift/su_max 0.000
_refine_ls_shift/su_mean 0.000
_refine_ls_structure_factor_coef Fsqd
_refine_ls_weighting_details 'calc w=1/[\s^2^(Fo^2^)+(0.0980P)^2^+0.0800P] where P=(Fo^2^+2Fc^2^)/3'
_refine_ls_weighting_scheme calc
_refine_ls_wR_factor_gt 0.1547
_refine_ls_wR_factor_ref 0.1829
_reflns_number_gt 1734
_reflns_number_total 2571
_reflns_threshold_expression I>2\s(I)
_cod_data_source_file ic7019445-file003.cif
_cod_data_source_block vic0609
_cod_depositor_comments
;
The following automatic conversions were performed:
'_symmetry_cell_setting' value 'Triclinic' changed to 'triclinic'
according to '/home/saulius/struct/CIF-dictionaries/cif_core.dic'
dictionary named 'cif_core.dic' version 2.4.1 from 2010-06-29.

Automatic conversion script
Id: cif_fix_enum 1527 2010-12-29 10:47:43Z saulius 
;
_cod_original_cell_volume 754.90(16)
_cod_database_code 4304452

loop_
_symmetry_equiv_pos_as_xyz
'x, y, z'
'-x, -y, -z'

loop_
_atom_site_label
_atom_site_type_symbol
_atom_site_fract_x
_atom_site_fract_y
_atom_site_fract_z
_atom_site_U_iso_or_equiv
_atom_site_adp_type
_atom_site_occupancy
_atom_site_symmetry_multiplicity
_atom_site_calc_flag
_atom_site_refinement_flags
_atom_site_disorder_assembly
_atom_site_disorder_group
O1 O 0.1269(3) 0.1273(2) 0.13220(19) 0.0408(6) Uani 1 1 d . . .
O2 O 0.2701(3) 0.2732(2) 0.27401(19) 0.0422(6) Uani 1 1 d . . .
N1 N 0.2569(4) -0.2086(2) 0.4542(2) 0.0331(6) Uani 1 1 d . . .
N2 N 0.2511(4) -0.0946(2) 0.3453(2) 0.0326(6) Uani 1 1 d . . .
H2N H 0.2275 -0.0100 0.3444 0.039 Uiso 1 1 calc R . .
N3 N 0.2383(3) -0.0815(2) 0.5881(2) 0.0326(6) Uani 1 1 d . . .
N4 N 0.2328(3) 0.0390(2) 0.4852(2) 0.0304(6) Uani 1 1 d . . .
N5 N 0.2432(4) -0.4311(3) 0.7760(3) 0.0530(8) Uani 1 1 d . . .
C1 C 0.2437(4) -0.1942(3) 0.5662(3) 0.0324(7) Uani 1 1 d . . .
C2 C 0.2433(5) -0.3263(3) 0.6836(3) 0.0373(8) Uani 1 1 d . . .
C11 C 0.2844(4) -0.1124(3) 0.2278(3) 0.0306(7) Uani 1 1 d . . .
C12 C 0.2212(4) 0.0064(3) 0.1159(3) 0.0314(7) Uani 1 1 d . . .
C13 C 0.2583(4) -0.0056(3) -0.0037(3) 0.0363(8) Uani 1 1 d . . .
H13 H 0.2162 0.0740 -0.0807 0.044 Uiso 1 1 calc R . .
C14 C 0.3564(5) -0.1341(3) -0.0090(3) 0.0386(8) Uani 1 1 d . . .
H14 H 0.3838 -0.1417 -0.0905 0.046 Uiso 1 1 calc R . .
C15 C 0.4151(5) -0.2513(3) 0.1020(3) 0.0395(8) Uani 1 1 d . . .
H15 H 0.4801 -0.3393 0.0970 0.047 Uiso 1 1 calc R . .
C16 C 0.3793(4) -0.2411(3) 0.2209(3) 0.0349(7) Uani 1 1 d . . .
H16 H 0.4198 -0.3219 0.2975 0.042 Uiso 1 1 calc R . .
C17 C 0.0551(5) 0.2495(3) 0.0217(3) 0.0406(8) Uani 1 1 d . . .
H17A H 0.1668 0.2803 -0.0472 0.049 Uiso 1 1 calc R . .
H17B H -0.0175 0.3263 0.0488 0.049 Uiso 1 1 calc R . .
H17C H -0.0335 0.2261 -0.0127 0.049 Uiso 1 1 calc R . .
C21 C 0.2343(4) 0.1576(3) 0.5036(3) 0.0301(7) Uani 1 1 d . . .
C22 C 0.2519(4) 0.2829(3) 0.3898(3) 0.0318(7) Uani 1 1 d . . .
C23 C 0.2499(4) 0.4054(3) 0.3994(3) 0.0358(8) Uani 1 1 d . . .
H23 H 0.2610 0.4908 0.3222 0.043 Uiso 1 1 calc R . .
C24 C 0.2314(5) 0.4023(3) 0.5227(3) 0.0389(8) Uani 1 1 d . . .
H24 H 0.2320 0.4858 0.5296 0.047 Uiso 1 1 calc R . .
C25 C 0.2121(5) 0.2794(4) 0.6354(3) 0.0427(8) Uani 1 1 d . . .
H25 H 0.1967 0.2794 0.7193 0.051 Uiso 1 1 calc R . .
C26 C 0.2148(4) 0.1572(3) 0.6276(3) 0.0379(8) Uani 1 1 d . . .
H26 H 0.2037 0.0724 0.7056 0.046 Uiso 1 1 calc R . .
C27 C 0.2830(5) 0.3990(3) 0.1554(3) 0.0464(9) Uani 1 1 d . . .
H27A H 0.1677 0.4742 0.1601 0.056 Uiso 1 1 calc R . .
H27B H 0.2859 0.3798 0.0804 0.056 Uiso 1 1 calc R . .
H27C H 0.4041 0.4297 0.1441 0.056 Uiso 1 1 calc R . .

loop_
_atom_site_aniso_label
_atom_site_aniso_U_11
_atom_site_aniso_U_22
_atom_site_aniso_U_33
_atom_site_aniso_U_23
_atom_site_aniso_U_13
_atom_site_aniso_U_12
O1 0.0565(15) 0.0290(12) 0.0284(12) -0.0091(9) -0.0116(10) 0.0020(10)
O2 0.0678(16) 0.0317(12) 0.0271(11) -0.0105(10) -0.0067(10) -0.0141(11)
N1 0.0344(14) 0.0292(14) 0.0276(14) -0.0046(11) -0.0055(11) -0.0074(11)
N2 0.0397(15) 0.0246(13) 0.0296(14) -0.0092(11) -0.0051(11) -0.0055(11)
N3 0.0331(14) 0.0268(14) 0.0300(14) -0.0066(11) -0.0053(11) -0.0042(11)
N4 0.0333(14) 0.0252(13) 0.0278(13) -0.0075(11) -0.0068(11) -0.0036(10)
N5 0.059(2) 0.0356(17) 0.0375(16) 0.0012(14) -0.0043(14) -0.0034(14)
C1 0.0314(17) 0.0284(17) 0.0265(16) -0.0041(13) -0.0038(13) -0.0044(13)
C2 0.0386(19) 0.0333(18) 0.0336(18) -0.0116(15) -0.0071(14) -0.0016(14)
C11 0.0311(16) 0.0320(17) 0.0299(16) -0.0127(13) -0.0031(13) -0.0101(13)
C12 0.0344(17) 0.0306(17) 0.0301(16) -0.0128(13) -0.0043(13) -0.0084(13)
C13 0.0423(19) 0.0369(18) 0.0289(16) -0.0098(14) -0.0102(14) -0.0094(14)
C14 0.047(2) 0.0407(19) 0.0359(18) -0.0200(15) -0.0042(15) -0.0152(15)
C15 0.046(2) 0.0352(18) 0.0443(19) -0.0217(16) -0.0035(15) -0.0119(15)
C16 0.0403(18) 0.0290(17) 0.0350(17) -0.0103(14) -0.0066(14) -0.0114(14)
C17 0.047(2) 0.0283(17) 0.0382(18) -0.0082(14) -0.0158(15) 0.0012(14)
C21 0.0304(16) 0.0297(17) 0.0292(16) -0.0129(13) -0.0077(13) -0.0013(13)
C22 0.0352(17) 0.0327(17) 0.0268(16) -0.0126(13) -0.0080(13) -0.0030(13)
C23 0.0402(18) 0.0286(17) 0.0359(18) -0.0111(14) -0.0061(14) -0.0074(14)
C24 0.044(2) 0.0360(19) 0.0427(19) -0.0221(16) -0.0075(15) -0.0064(15)
C25 0.053(2) 0.048(2) 0.0323(18) -0.0217(16) -0.0078(16) -0.0085(16)
C26 0.0417(19) 0.0382(19) 0.0291(17) -0.0094(14) -0.0068(14) -0.0086(15)
C27 0.071(2) 0.042(2) 0.0261(17) -0.0083(15) -0.0072(16) -0.0210(17)

loop_
_atom_type_symbol
_atom_type_description
_atom_type_scat_dispersion_real
_atom_type_scat_dispersion_imag
_atom_type_scat_source
C C 0.0033 0.0016 'International Tables Vol C Tables 4.2.6.8 and 6.1.1.4'
H H 0.0000 0.0000 'International Tables Vol C Tables 4.2.6.8 and 6.1.1.4'
N N 0.0061 0.0033 'International Tables Vol C Tables 4.2.6.8 and 6.1.1.4'
O O 0.0106 0.0060 'International Tables Vol C Tables 4.2.6.8 and 6.1.1.4'

loop_
_geom_angle_atom_site_label_1
_geom_angle_atom_site_label_2
_geom_angle_atom_site_label_3
_geom_angle
_geom_angle_site_symmetry_1
_geom_angle_site_symmetry_3
_geom_angle_publ_flag
C12 O1 C17 118.2(2) . . ?
C22 O2 C27 117.4(2) . . ?
N2 N1 C1 117.3(3) . . ?
N1 N2 C11 116.9(2) . . ?
N4 N3 C1 115.5(2) . . ?
N3 N4 C21 117.1(2) . . ?
N3 C1 N1 132.3(3) . . ?
N3 C1 C2 114.3(3) . . ?
N1 C1 C2 113.4(3) . . ?
N5 C2 C1 179.6(3) . . ?
C16 C11 C12 120.4(3) . . ?
C16 C11 N2 122.1(3) . . ?
C12 C11 N2 117.5(3) . . ?
O1 C12 C11 116.4(3) . . ?
O1 C12 C13 124.5(3) . . ?
C11 C12 C13 119.1(3) . . ?
C14 C13 C12 119.5(3) . . ?
C15 C14 C13 121.0(3) . . ?
C14 C15 C16 120.1(3) . . ?
C15 C16 C11 119.8(3) . . ?
C22 C21 C26 119.4(3) . . ?
C22 C21 N4 116.5(3) . . ?
C26 C21 N4 124.1(3) . . ?
O2 C22 C23 124.6(3) . . ?
O2 C22 C21 115.2(3) . . ?
C23 C22 C21 120.2(3) . . ?
C22 C23 C24 119.5(3) . . ?
C25 C24 C23 120.7(3) . . ?
C26 C25 C24 120.6(3) . . ?
C25 C26 C21 119.7(3) . . ?

loop_
_geom_bond_atom_site_label_1
_geom_bond_atom_site_label_2
_geom_bond_distance
_geom_bond_site_symmetry_2
_geom_bond_publ_flag
O1 C12 1.358(3) . ?
O1 C17 1.424(3) . ?
O2 C22 1.366(3) . ?
O2 C27 1.423(3) . ?
N1 N2 1.292(3) . ?
N1 C1 1.355(4) . ?
N2 C11 1.413(4) . ?
N3 N4 1.296(3) . ?
N3 C1 1.353(4) . ?
N4 C21 1.406(4) . ?
N5 C2 1.144(4) . ?
C1 C2 1.447(4) . ?
C11 C16 1.387(4) . ?
C11 C12 1.399(4) . ?
C12 C13 1.402(4) . ?
C13 C14 1.383(4) . ?
C14 C15 1.377(4) . ?
C15 C16 1.385(4) . ?
C21 C22 1.397(4) . ?
C21 C26 1.406(4) . ?
C22 C23 1.383(4) . ?
C23 C24 1.387(4) . ?
C24 C25 1.379(4) . ?
C25 C26 1.369(4) . ?

loop_
_geom_hbond_atom_site_label_D
_geom_hbond_atom_site_label_H
_geom_hbond_atom_site_label_A
_geom_hbond_distance_DH
_geom_hbond_distance_HA
_geom_hbond_distance_DA
_geom_hbond_angle_DHA
_geom_hbond_site_symmetry_A
N2 H2N N4 0.88 1.95 2.597(3) 128.8 .

loop_
_geom_torsion_atom_site_label_1
_geom_torsion_atom_site_label_2
_geom_torsion_atom_site_label_3
_geom_torsion_atom_site_label_4
_geom_torsion
_geom_torsion_site_symmetry_1
_geom_torsion_site_symmetry_2
_geom_torsion_site_symmetry_3
_geom_torsion_site_symmetry_4
_geom_torsion_publ_flag
C1 N1 N2 C11 174.0(2) . . . . ?
C1 N3 N4 C21 -177.8(2) . . . . ?
N4 N3 C1 N1 4.8(5) . . . . ?
N4 N3 C1 C2 -178.1(2) . . . . ?
N2 N1 C1 N3 -5.3(5) . . . . ?
N2 N1 C1 C2 177.6(2) . . . . ?
N3 C1 C2 N5 -164(100) . . . . ?
N1 C1 C2 N5 14(58) . . . . ?
N1 N2 C11 C16 -20.2(4) . . . . ?
N1 N2 C11 C12 161.1(2) . . . . ?
C17 O1 C12 C11 -178.2(3) . . . . ?
C17 O1 C12 C13 1.9(4) . . . . ?
C16 C11 C12 O1 179.0(3) . . . . ?
N2 C11 C12 O1 -2.3(4) . . . . ?
C16 C11 C12 C13 -1.1(4) . . . . ?
N2 C11 C12 C13 177.6(3) . . . . ?
O1 C12 C13 C14 179.8(3) . . . . ?
C11 C12 C13 C14 -0.1(4) . . . . ?
C12 C13 C14 C15 1.2(5) . . . . ?
C13 C14 C15 C16 -1.2(5) . . . . ?
C14 C15 C16 C11 0.0(5) . . . . ?
C12 C11 C16 C15 1.2(4) . . . . ?
N2 C11 C16 C15 -177.5(3) . . . . ?
N3 N4 C21 C22 172.7(3) . . . . ?
N3 N4 C21 C26 -8.8(4) . . . . ?
C27 O2 C22 C23 -1.6(5) . . . . ?
C27 O2 C22 C21 178.3(3) . . . . ?
C26 C21 C22 O2 -180.0(3) . . . . ?
N4 C21 C22 O2 -1.4(4) . . . . ?
C26 C21 C22 C23 -0.1(4) . . . . ?
N4 C21 C22 C23 178.5(3) . . . . ?
O2 C22 C23 C24 -179.7(3) . . . . ?
C21 C22 C23 C24 0.4(5) . . . . ?
C22 C23 C24 C25 -1.0(5) . . . . ?
C23 C24 C25 C26 1.3(5) . . . . ?
C24 C25 C26 C21 -1.1(5) . . . . ?
C22 C21 C26 C25 0.4(5) . . . . ?
N4 C21 C26 C25 -178.0(3) . . . . ?

loop_
_cod_related_entry_id
_cod_related_entry_database
_cod_related_entry_code
1 ChemSpider 30660774
